data_7122663
loop_
_publ_author_name
'An, Yang'
'Zhang, Xiao-Ming'
'Li, Ze-Yu'
'Xiong, Wen-Hui'
'Yu, Run-Dong'
'Zhang, Fu-Min'

_publ_section_title
;
 Transition-Metal-Free \a-Arylation of Nitroketones with Diaryliodonium
 Salts for the Synthesis of Tertiary \a-Aryl, \a-Nitro Ketones
;
_journal_name_full 'Chemical Communications'
_journal_paper_doi 10.1039/C8CC08920E
_journal_year 2018
_chemical_formula_moiety 'C12 H13 N O3'
_chemical_formula_sum 'C12 H13 N O3'
_chemical_formula_weight 219.23
_chemical_name_systematic
;
 ? 
;
_space_group_crystal_system orthorhombic
_space_group_IT_number 61
_space_group_name_Hall '-P 2ac 2ab'
_space_group_name_H-M_alt 'P b c a'
_symmetry_space_group_name_Hall '-P 2ac 2ab'
_symmetry_space_group_name_H-M 'P b c a'
_atom_sites_solution_hydrogens geom
_atom_sites_solution_primary direct
_atom_sites_solution_secondary difmap
_audit_creation_date 2017-01-11
_audit_creation_method
;
Olex2 1.2
(compiled 2016.11.30 svn.r3356 for OlexSys, GUI svn.r5269)
;
_audit_update_record
;
2018-07-31 deposited with the CCDC.
2018-11-27 downloaded from the CCDC.
;
_cell_angle_alpha 90.00
_cell_angle_beta 90.00
_cell_angle_gamma 90.00
_cell_formula_units_Z 8
_cell_length_a 11.0589(9)
_cell_length_b 12.7626(13)
_cell_length_c 15.3400(12)
_cell_measurement_reflns_used 886
_cell_measurement_temperature 291.01(10)
_cell_measurement_theta_max 25.8340
_cell_measurement_theta_min 3.9060
_cell_volume 2165.1(3)
_computing_cell_refinement
;
CrysAlisPro, Agilent Technologies,
Version 1.171.36.28 (release 01-02-2013 CrysAlis171 .NET)
(compiled Feb  1 2013,16:14:44)
;
_computing_data_collection
;
CrysAlisPro, Agilent Technologies,
Version 1.171.36.28 (release 01-02-2013 CrysAlis171 .NET)
(compiled Feb  1 2013,16:14:44)
;
_computing_data_reduction
;
CrysAlisPro, Agilent Technologies,
Version 1.171.36.28 (release 01-02-2013 CrysAlis171 .NET)
(compiled Feb  1 2013,16:14:44)
;
_computing_molecular_graphics 'Olex2 (Dolomanov et al., 2009)'
_computing_publication_material 'Olex2 (Dolomanov et al., 2009)'
_computing_structure_refinement 'ShelXL (Sheldrick, 2015)'
_computing_structure_solution 'ShelXS (Sheldrick, 2008)'
_diffrn_ambient_temperature 291.01(10)
_diffrn_detector_area_resol_mean 16.0733
_diffrn_measured_fraction_theta_full 0.9957
_diffrn_measured_fraction_theta_max 0.8965
_diffrn_measurement_details
;
#__ type_ start__ end____ width___ exp.time_
  1 omega  -12.00   14.00   1.0000    6.0000
omega____ theta____ kappa____ phi______ frames
    -      -19.5055  -99.0000  -60.0000 26

#__ type_ start__ end____ width___ exp.time_
  2 omega   14.00   76.00   1.0000    6.0000
omega____ theta____ kappa____ phi______ frames
    -       22.7867  -19.0000  150.0000 62

#__ type_ start__ end____ width___ exp.time_
  3 omega  -18.00    8.00   1.0000    6.0000
omega____ theta____ kappa____ phi______ frames
    -       22.7867  -99.0000   30.0000 26

#__ type_ start__ end____ width___ exp.time_
  4 omega  -45.00   -1.00   1.0000    6.0000
omega____ theta____ kappa____ phi______ frames
    -       22.7867  -19.0000  150.0000 44
;
_diffrn_measurement_device_type 'SuperNova, Dual, Cu at zero, Eos'
_diffrn_measurement_method '\w scans'
_diffrn_orient_matrix_UB_11 -0.0632657000
_diffrn_orient_matrix_UB_12 0.0040192000
_diffrn_orient_matrix_UB_13 -0.0067401000
_diffrn_orient_matrix_UB_21 0.0011272000
_diffrn_orient_matrix_UB_22 0.0521300000
_diffrn_orient_matrix_UB_23 0.0159846000
_diffrn_orient_matrix_UB_31 0.0104046000
_diffrn_orient_matrix_UB_32 0.0187944000
_diffrn_orient_matrix_UB_33 -0.0428859000
_diffrn_radiation_monochromator mirror
_diffrn_radiation_type 'Mo K\a'
_diffrn_radiation_wavelength 0.7107
_diffrn_reflns_av_R_equivalents 0.0368
_diffrn_reflns_av_unetI/netI 0.0557
_diffrn_reflns_limit_h_max 13
_diffrn_reflns_limit_h_min -13
_diffrn_reflns_limit_k_max 10
_diffrn_reflns_limit_k_min -15
_diffrn_reflns_limit_l_max 18
_diffrn_reflns_limit_l_min -17
_diffrn_reflns_number 5158
_diffrn_reflns_theta_full 25.50
_diffrn_reflns_theta_max 26.01
_diffrn_reflns_theta_min 3.46
_diffrn_source 'SuperNova (Mo) X-ray Source'
_exptl_absorpt_coefficient_mu 0.097
_exptl_absorpt_correction_T_max 1.00000
_exptl_absorpt_correction_T_min 0.39271
_exptl_absorpt_correction_type multi-scan
_exptl_absorpt_process_details
;
CrysAlisPro, Agilent Technologies,
Version 1.171.36.28 (release 01-02-2013 CrysAlis171 .NET)
(compiled Feb  1 2013,16:14:44)
Empirical absorption correction using spherical harmonics,
 implemented in SCALE3 ABSPACK scaling algorithm.
;
_exptl_crystal_colour 'clear light colourless'
_exptl_crystal_colour_lustre clear
_exptl_crystal_colour_modifier light
_exptl_crystal_colour_primary colourless
_exptl_crystal_density_diffrn 1.345
_exptl_crystal_density_method 'not measured'
_exptl_crystal_description plate
_exptl_crystal_F_000 928
_exptl_crystal_size_max 0.25
_exptl_crystal_size_mid 0.24
_exptl_crystal_size_min 0.06
_refine_diff_density_max 0.165
_refine_diff_density_min -0.275
_refine_diff_density_rms 0.058
_refine_ls_extinction_method none
_refine_ls_goodness_of_fit_ref 1.103
_refine_ls_hydrogen_treatment constr
_refine_ls_matrix_type full
_refine_ls_number_parameters 145
_refine_ls_number_reflns 2128
_refine_ls_number_restraints 0
_refine_ls_restrained_S_all 1.103
_refine_ls_R_factor_all 0.0989
_refine_ls_R_factor_gt 0.0582
_refine_ls_shift/su_max 0.000
_refine_ls_shift/su_mean 0.000
_refine_ls_structure_factor_coef Fsqd
_refine_ls_weighting_details 'calc w=1/[\s^2^(Fo^2^)+(0.0484P)^2^+0.2483P] where P=(Fo^2^+2Fc^2^)/3'
_refine_ls_weighting_scheme calc
_refine_ls_wR_factor_gt 0.1180
_refine_ls_wR_factor_ref 0.1468
_reflns_number_gt 1292
_reflns_number_total 2128
_reflns_threshold_expression >2sigma(I)
_cod_data_source_file c8cc08920e2.cif
_cod_data_source_block zhangfm_0111
_cod_database_code 7122663
_chemical_oxdiff_formula 'C H O N'
_reflns_odcompleteness_completeness 99.57
_reflns_odcompleteness_iscentric 1
_reflns_odcompleteness_theta 26.32
_olex2_refinement_description
;
1. Fixed Uiso
 At 1.2 times of:
  All C(H) groups, All C(H,H) groups
2.a Secondary CH2 refined with riding coordinates:
 C2(H2A,H2B), C3(H3A,H3B), C4(H4A,H4B), C5(H5A,H5B)
2.b Aromatic/amide H refined with riding coordinates:
 C8(H8), C9(H9), C10(H10), C11(H11), C12(H12)
;
_olex2_date_sample_data_collection 2017-01-11
_olex2_submission_special_instructions 'No special instructions were received'

loop_
_space_group_symop_id
_space_group_symop_operation_xyz
1 'x, y, z'
2 '-x+1/2, -y, z+1/2'
3 'x+1/2, -y+1/2, -z'
4 '-x, y+1/2, -z+1/2'
5 '-x, -y, -z'
6 'x-1/2, y, -z-1/2'
7 '-x-1/2, y-1/2, z'
8 'x, -y-1/2, z-1/2'

loop_
_atom_site_label
_atom_site_type_symbol
_atom_site_fract_x
_atom_site_fract_y
_atom_site_fract_z
_atom_site_U_iso_or_equiv
_atom_site_adp_type
_atom_site_occupancy
_atom_site_calc_flag
_atom_site_refinement_flags_posn
O1 O 1.11886(14) -0.00310(16) 0.09338(11) 0.0612(6) Uani 1 d .
O2 O 0.85150(15) 0.14768(19) 0.27900(11) 0.0698(7) Uani 1 d .
O3 O 1.02712(16) 0.0775(2) 0.29107(11) 0.0695(7) Uani 1 d .
N1 N 0.93852(17) 0.10186(18) 0.24880(12) 0.0463(6) Uani 1 d .
C1 C 1.02892(19) -0.0150(2) 0.13737(14) 0.0432(6) Uani 1 d .
C2 C 0.9936(2) -0.1181(2) 0.17534(18) 0.0572(8) Uani 1 d .
H2A H 0.9973 -0.1142 0.2384 0.069 Uiso 1 calc R
H2B H 1.0502 -0.1715 0.1563 0.069 Uiso 1 calc R
C3 C 0.8659(2) -0.1487(2) 0.14736(18) 0.0615(8) Uani 1 d .
H3A H 0.8646 -0.1615 0.0850 0.074 Uiso 1 calc R
H3B H 0.8424 -0.2129 0.1766 0.074 Uiso 1 calc R
C4 C 0.7771(2) -0.0626(2) 0.16961(16) 0.0541(7) Uani 1 d .
H4A H 0.7754 -0.0524 0.2323 0.065 Uiso 1 calc R
H4B H 0.6966 -0.0831 0.1510 0.065 Uiso 1 calc R
C5 C 0.81194(18) 0.0392(2) 0.12543(14) 0.0427(6) Uani 1 d .
H5A H 0.7537 0.0928 0.1411 0.051 Uiso 1 calc R
H5B H 0.8081 0.0297 0.0628 0.051 Uiso 1 calc R
C6 C 0.93898(17) 0.0771(2) 0.15015(13) 0.0374(6) Uani 1 d .
C7 C 0.97945(18) 0.1783(2) 0.10691(14) 0.0386(6) Uani 1 d .
C8 C 0.9081(2) 0.2288(2) 0.04587(15) 0.0502(7) Uani 1 d .
H8 H 0.8336 0.2004 0.0305 0.060 Uiso 1 calc R
C9 C 0.9464(3) 0.3210(3) 0.00752(18) 0.0639(8) Uani 1 d .
H9 H 0.8976 0.3543 -0.0334 0.077 Uiso 1 calc R
C10 C 1.0566(3) 0.3639(3) 0.0296(2) 0.0670(9) Uani 1 d .
H10 H 1.0826 0.4256 0.0034 0.080 Uiso 1 calc R
C11 C 1.1281(2) 0.3146(3) 0.09086(19) 0.0620(8) Uani 1 d .
H11 H 1.2017 0.3440 0.1069 0.074 Uiso 1 calc R
C12 C 1.0911(2) 0.2220(2) 0.12846(15) 0.0506(7) Uani 1 d .
H12 H 1.1409 0.1884 0.1685 0.061 Uiso 1 calc R

loop_
_atom_site_aniso_label
_atom_site_aniso_U_11
_atom_site_aniso_U_22
_atom_site_aniso_U_33
_atom_site_aniso_U_23
_atom_site_aniso_U_13
_atom_site_aniso_U_12
O1 0.0425(9) 0.0681(15) 0.0729(11) -0.0053(11) 0.0182(8) 0.0103(10)
O2 0.0498(10) 0.0968(19) 0.0627(11) -0.0280(11) 0.0159(8) 0.0041(11)
O3 0.0634(11) 0.0951(19) 0.0499(10) -0.0066(12) -0.0182(8) 0.0097(13)
N1 0.0409(10) 0.0553(16) 0.0426(11) -0.0043(11) 0.0025(8) -0.0049(11)
C1 0.0365(12) 0.0502(18) 0.0427(12) -0.0048(13) -0.0011(9) 0.0078(12)
C2 0.0534(15) 0.050(2) 0.0682(18) 0.0056(16) 0.0055(12) 0.0110(14)
C3 0.0658(17) 0.0489(19) 0.0699(17) -0.0031(16) 0.0077(13) -0.0069(16)
C4 0.0451(13) 0.0572(19) 0.0600(15) -0.0052(15) 0.0034(11) -0.0103(14)
C5 0.0294(10) 0.0516(17) 0.0470(12) -0.0044(13) -0.0023(9) -0.0013(12)
C6 0.0297(10) 0.0494(17) 0.0330(11) -0.0051(12) -0.0001(8) 0.0038(11)
C7 0.0333(11) 0.0434(17) 0.0391(11) -0.0038(12) 0.0041(9) 0.0011(11)
C8 0.0464(13) 0.0532(19) 0.0509(14) 0.0031(14) -0.0010(11) 0.0043(13)
C9 0.0731(19) 0.058(2) 0.0602(17) 0.0103(17) 0.0090(14) 0.0117(17)
C10 0.078(2) 0.048(2) 0.076(2) 0.0011(17) 0.0317(16) -0.0039(18)
C11 0.0489(15) 0.062(2) 0.0750(18) -0.0093(18) 0.0163(13) -0.0131(16)
C12 0.0395(12) 0.059(2) 0.0539(14) -0.0019(15) 0.0050(10) -0.0048(13)

loop_
_atom_type_symbol
_atom_type_description
_atom_type_scat_dispersion_real
_atom_type_scat_dispersion_imag
_atom_type_scat_source
C C 0.0033 0.0016 'International Tables Vol C Tables 4.2.6.8 and 6.1.1.4'
H H 0.0000 0.0000 'International Tables Vol C Tables 4.2.6.8 and 6.1.1.4'
N N 0.0061 0.0033 'International Tables Vol C Tables 4.2.6.8 and 6.1.1.4'
O O 0.0106 0.0060 'International Tables Vol C Tables 4.2.6.8 and 6.1.1.4'

loop_
_geom_angle_atom_site_label_1
_geom_angle_atom_site_label_2
_geom_angle_atom_site_label_3
_geom_angle
O2 N1 C6 118.24(18)
O3 N1 O2 123.8(2)
O3 N1 C6 117.86(18)
O1 C1 C2 122.9(2)
O1 C1 C6 120.1(2)
C2 C1 C6 116.83(19)
C1 C2 H2A 109.4
C1 C2 H2B 109.4
C1 C2 C3 111.0(2)
H2A C2 H2B 108.0
C3 C2 H2A 109.4
C3 C2 H2B 109.4
C2 C3 H3A 109.5
C2 C3 H3B 109.5
H3A C3 H3B 108.1
C4 C3 C2 110.6(2)
C4 C3 H3A 109.5
C4 C3 H3B 109.5
C3 C4 H4A 109.5
C3 C4 H4B 109.5
C3 C4 C5 110.9(2)
H4A C4 H4B 108.1
C5 C4 H4A 109.5
C5 C4 H4B 109.5
C4 C5 H5A 108.9
C4 C5 H5B 108.9
C4 C5 C6 113.16(19)
H5A C5 H5B 107.8
C6 C5 H5A 108.9
C6 C5 H5B 108.9
N1 C6 C1 106.28(17)
C5 C6 N1 107.66(16)
C5 C6 C1 108.5(2)
C7 C6 N1 104.78(19)
C7 C6 C1 113.56(17)
C7 C6 C5 115.48(19)
C8 C7 C6 121.6(2)
C8 C7 C12 118.6(2)
C12 C7 C6 119.8(2)
C7 C8 H8 119.7
C9 C8 C7 120.7(2)
C9 C8 H8 119.7
C8 C9 H9 119.9
C10 C9 C8 120.3(3)
C10 C9 H9 119.9
C9 C10 H10 120.2
C9 C10 C11 119.6(3)
C11 C10 H10 120.2
C10 C11 H11 119.8
C12 C11 C10 120.4(3)
C12 C11 H11 119.8
C7 C12 H12 119.8
C11 C12 C7 120.5(3)
C11 C12 H12 119.8

loop_
_geom_bond_atom_site_label_1
_geom_bond_atom_site_label_2
_geom_bond_distance
O1 C1 1.211(3)
O2 N1 1.218(2)
O3 N1 1.216(2)
N1 C6 1.546(3)
C1 C2 1.491(4)
C1 C6 1.552(3)
C2 H2A 0.9700
C2 H2B 0.9700
C2 C3 1.527(4)
C3 H3A 0.9700
C3 H3B 0.9700
C3 C4 1.513(4)
C4 H4A 0.9700
C4 H4B 0.9700
C4 C5 1.516(4)
C5 H5A 0.9700
C5 H5B 0.9700
C5 C6 1.534(3)
C6 C7 1.519(4)
C7 C8 1.384(3)
C7 C12 1.395(3)
C8 H8 0.9300
C8 C9 1.383(4)
C9 H9 0.9300
C9 C10 1.379(4)
C10 H10 0.9300
C10 C11 1.380(4)
C11 H11 0.9300
C11 C12 1.377(4)
C12 H12 0.9300

loop_
_geom_torsion_atom_site_label_1
_geom_torsion_atom_site_label_2
_geom_torsion_atom_site_label_3
_geom_torsion_atom_site_label_4
_geom_torsion
O1 C1 C2 C3 -124.2(3)
O1 C1 C6 N1 -117.4(2)
O1 C1 C6 C5 127.1(2)
O1 C1 C6 C7 -2.7(3)
O2 N1 C6 C1 -158.3(2)
O2 N1 C6 C5 -42.2(3)
O2 N1 C6 C7 81.2(2)
O3 N1 C6 C1 24.2(3)
O3 N1 C6 C5 140.3(2)
O3 N1 C6 C7 -96.3(3)
N1 C6 C7 C8 -121.6(2)
N1 C6 C7 C12 58.5(2)
C1 C2 C3 C4 -54.4(3)
C1 C6 C7 C8 122.9(2)
C1 C6 C7 C12 -57.0(3)
C2 C1 C6 N1 67.4(2)
C2 C1 C6 C5 -48.1(3)
C2 C1 C6 C7 -177.96(19)
C2 C3 C4 C5 58.7(3)
C3 C4 C5 C6 -58.4(3)
C4 C5 C6 N1 -64.1(3)
C4 C5 C6 C1 50.5(2)
C4 C5 C6 C7 179.28(19)
C5 C6 C7 C8 -3.3(3)
C5 C6 C7 C12 176.8(2)
C6 C1 C2 C3 50.9(3)
C6 C7 C8 C9 179.7(2)
C6 C7 C12 C11 -178.9(2)
C7 C8 C9 C10 0.1(4)
C8 C7 C12 C11 1.2(4)
C8 C9 C10 C11 -0.6(4)
C9 C10 C11 C12 1.4(4)
C10 C11 C12 C7 -1.7(4)
C12 C7 C8 C9 -0.4(4)
